data_7126543
loop_
_publ_author_name
'Chen, Yu'
'Quan, Yangjian'
'Xie, Zuowei'

_publ_section_title
;
 Ir-catalyzed selective dehydrogenative cross-coupling of aryls with
 o-carboranes via a mixed directing-group strategy.
;
_journal_issue 51
_journal_name_full 'Chemical communications (Cambridge, England)'
_journal_page_first 7001
_journal_page_last 7004
_journal_paper_doi 10.1039/d0cc02531c
_journal_volume 56
_journal_year 2020
_chemical_formula_sum 'C26 H35 B10 F3 Ir N O2'
_chemical_formula_weight 750.85
_chemical_properties_physical Moisture-sensitive
_space_group_crystal_system triclinic
_space_group_IT_number 2
_space_group_name_Hall '-P 1'
_space_group_name_H-M_alt 'P -1'
_atom_sites_solution_hydrogens geom
_audit_creation_method SHELXL-2018/1
_audit_update_record
;
2020-03-02 deposited with the CCDC.	2020-05-15 downloaded from the CCDC.
;
_cell_angle_alpha 90.795(4)
_cell_angle_beta 114.061(4)
_cell_angle_gamma 106.385(4)
_cell_formula_units_Z 2
_cell_length_a 11.8847(19)
_cell_length_b 12.2650(17)
_cell_length_c 12.2774(16)
_cell_measurement_reflns_used 1489
_cell_measurement_temperature 298(2)
_cell_measurement_theta_max 15
_cell_measurement_theta_min 15
_cell_volume 1550.7(4)
_computing_cell_refinement 'BRUKER D8VENTURE DIFFRACTOMETER'
_computing_data_collection 'BRUKER D8VENTURE DIFFRACTOMETER'
_computing_data_reduction 'BRUKER D8VENTURE DIFFRACTOMETER'
_computing_molecular_graphics 'BRUKER SHELXTL'
_computing_publication_material 'BRUKER SHELXTL'
_computing_structure_refinement 'SHELXL-2018/1 (Sheldrick, 2018)'
_diffrn_ambient_temperature 298(2)
_diffrn_measured_fraction_theta_full 0.992
_diffrn_measured_fraction_theta_max 0.992
_diffrn_measurement_device_type 'BRUKER D8VENTURE DIFFRACTOMETER'
_diffrn_measurement_method 'PHI & OMEGA SCAN'
_diffrn_radiation_type MoK\a
_diffrn_radiation_wavelength 0.71073
_diffrn_reflns_av_R_equivalents 0.0379
_diffrn_reflns_av_unetI/netI 0.0194
_diffrn_reflns_Laue_measured_fraction_full 0.992
_diffrn_reflns_Laue_measured_fraction_max 0.992
_diffrn_reflns_limit_h_max 14
_diffrn_reflns_limit_h_min -14
_diffrn_reflns_limit_k_max 14
_diffrn_reflns_limit_k_min -14
_diffrn_reflns_limit_l_max 14
_diffrn_reflns_limit_l_min -14
_diffrn_reflns_number 52092
_diffrn_reflns_point_group_measured_fraction_full 0.992
_diffrn_reflns_point_group_measured_fraction_max 0.992
_diffrn_reflns_theta_full 25.242
_diffrn_reflns_theta_max 25.250
_diffrn_reflns_theta_min 3.226
_exptl_absorpt_coefficient_mu 4.350
_exptl_absorpt_correction_T_max 0.7456
_exptl_absorpt_correction_T_min 0.3060
_exptl_absorpt_correction_type multi-scan
_exptl_crystal_colour yellow
_exptl_crystal_density_diffrn 1.608
_exptl_crystal_description block
_exptl_crystal_F_000 736
_exptl_crystal_recrystallization_method 'Re-crystallisation from solvent: toluene'
_exptl_crystal_size_max 0.500
_exptl_crystal_size_mid 0.400
_exptl_crystal_size_min 0.300
_refine_diff_density_max 4.117
_refine_diff_density_min -2.616
_refine_diff_density_rms 0.190
_refine_ls_extinction_method none
_refine_ls_goodness_of_fit_ref 1.315
_refine_ls_hydrogen_treatment constr
_refine_ls_matrix_type full
_refine_ls_number_parameters 394
_refine_ls_number_reflns 5575
_refine_ls_number_restraints 13
_refine_ls_restrained_S_all 1.314
_refine_ls_R_factor_all 0.0513
_refine_ls_R_factor_gt 0.0505
_refine_ls_shift/su_max 0.000
_refine_ls_shift/su_mean 0.000
_refine_ls_structure_factor_coef Fsqd
_refine_ls_weighting_details 'w=1/[\s^2^(Fo^2^)+(0.0001P)^2^+30.0490P] where P=(Fo^2^+2Fc^2^)/3'
_refine_ls_weighting_scheme calc
_refine_ls_wR_factor_gt 0.1460
_refine_ls_wR_factor_ref 0.1465
_reflns_Friedel_coverage 0.000
_reflns_number_gt 5410
_reflns_number_total 5575
_reflns_threshold_expression 'I > 2\s(I)'
_cod_data_source_file d0cc02531c2.cif
_cod_data_source_block B
_cod_depositor_comments 'Adding full bibliography for 7126537--7126543.cif.'
_cod_database_code 7126543
_shelx_shelxl_version_number 2018/1
_shelx_space_group_comment
;
The symmetry employed for this shelxl refinement is uniquely defined
by the following loop, which should always be used as a source of
symmetry information in preference to the above space-group names.
They are only intended as comments.
;
_shelx_estimated_absorpt_t_min 0.220
_shelx_estimated_absorpt_t_max 0.355

loop_
_space_group_symop_operation_xyz
'x, y, z'
'-x, -y, -z'

loop_
_atom_site_label
_atom_site_type_symbol
_atom_site_fract_x
_atom_site_fract_y
_atom_site_fract_z
_atom_site_U_iso_or_equiv
_atom_site_adp_type
_atom_site_occupancy
_atom_site_site_symmetry_order
_atom_site_calc_flag
_atom_site_refinement_flags_posn
_atom_site_refinement_flags_adp
_atom_site_refinement_flags_occupancy
_atom_site_disorder_assembly
_atom_site_disorder_group
Ir1 Ir 0.18109(4) 0.34535(3) 0.21351(4) 0.02721(14) Uani 1 1 d . . . . .
N1 N 0.3351(8) 0.4983(8) 0.2597(9) 0.037(2) Uani 1 1 d . . . . .
C1 C 0.4648(10) 0.1713(9) 0.2512(10) 0.034(2) Uani 1 1 d . . . . .
C2 C 0.4866(13) 0.0425(9) 0.2684(11) 0.043(3) Uani 1 1 d . . . . .
C11 C 0.3709(13) -0.0603(12) 0.2573(15) 0.064(4) Uani 1 1 d . . . . .
H11A H 0.303545 -0.075215 0.176641 0.096 Uiso 1 1 calc R U . . .
H11B H 0.338287 -0.043088 0.313079 0.096 Uiso 1 1 calc R U . . .
H11C H 0.398618 -0.126906 0.275425 0.096 Uiso 1 1 calc R U . . .
C12 C 0.3299(10) 0.1837(9) 0.2204(10) 0.036(2) Uani 1 1 d . . . . .
C13 C 0.0004(10) 0.2128(9) 0.1763(10) 0.035(2) Uani 1 1 d . U . . .
C14 C -0.0250(10) 0.3171(9) 0.1389(11) 0.036(2) Uani 1 1 d . U . . .
C15 C 0.0401(11) 0.4044(10) 0.2431(11) 0.039(2) Uani 1 1 d . U . . .
C16 C 0.1014(13) 0.3504(10) 0.3505(11) 0.044(3) Uani 1 1 d . U . . .
C17 C 0.0737(10) 0.2348(9) 0.3048(10) 0.036(2) Uani 1 1 d . . . . .
C18 C -0.0598(11) 0.0977(10) 0.1008(12) 0.045(3) Uani 1 1 d . . . . .
H18A H -0.083659 0.106848 0.017573 0.068 Uiso 1 1 calc R U . . .
H18B H -0.135803 0.056355 0.110753 0.068 Uiso 1 1 calc R U . . .
H18C H 0.001276 0.055550 0.125334 0.068 Uiso 1 1 calc R U . . .
C19 C -0.1109(12) 0.3301(12) 0.0129(12) 0.053(3) Uani 1 1 d . . . . .
H19A H -0.093710 0.291375 -0.044214 0.079 Uiso 1 1 calc R U . . .
H19B H -0.093496 0.410153 0.004858 0.079 Uiso 1 1 calc R U . . .
H19C H -0.200327 0.297026 -0.002216 0.079 Uiso 1 1 calc R U . . .
C20 C 0.0351(14) 0.5245(11) 0.2476(15) 0.058(4) Uani 1 1 d . . . . .
H20A H 0.011129 0.546028 0.168331 0.088 Uiso 1 1 calc R U . . .
H20B H 0.118885 0.575610 0.301453 0.088 Uiso 1 1 calc R U . . .
H20C H -0.027988 0.529093 0.275910 0.088 Uiso 1 1 calc R U . . .
C21 C 0.1575(14) 0.4046(13) 0.4750(12) 0.062(4) Uani 1 1 d . U . . .
H21A H 0.208804 0.482800 0.482597 0.093 Uiso 1 1 calc R U . . .
H21B H 0.211491 0.363673 0.526283 0.093 Uiso 1 1 calc R U . . .
H21C H 0.089204 0.403087 0.498273 0.093 Uiso 1 1 calc R U . . .
C22 C 0.1205(12) 0.1485(10) 0.3830(12) 0.047(3) Uani 1 1 d . . . . .
H22A H 0.050828 0.100231 0.398116 0.070 Uiso 1 1 calc R U . . .
H22B H 0.191502 0.188178 0.458133 0.070 Uiso 1 1 calc R U . . .
H22C H 0.148818 0.102072 0.342480 0.070 Uiso 1 1 calc R U . . .
C23 C 0.4023(12) 0.5586(11) 0.3728(12) 0.049(3) Uani 1 1 d . . . . .
H23 H 0.378724 0.532366 0.433598 0.059 Uiso 1 1 calc R U . . .
C24 C 0.5050(12) 0.6582(11) 0.3994(14) 0.055(3) Uani 1 1 d . . . . .
H24 H 0.550533 0.697964 0.477489 0.066 Uiso 1 1 calc R U . . .
C25 C 0.5390(13) 0.6975(11) 0.3108(15) 0.058(4) Uani 1 1 d . . . . .
H25 H 0.606404 0.765639 0.327705 0.070 Uiso 1 1 calc R U . . .
C26 C 0.4745(12) 0.6373(11) 0.1969(14) 0.052(3) Uani 1 1 d . . . . .
H26 H 0.498461 0.663298 0.136321 0.063 Uiso 1 1 calc R U . . .
C27 C 0.3711(10) 0.5351(9) 0.1724(11) 0.036(2) Uani 1 1 d . . . . .
C28 C 0.2990(10) 0.4564(9) 0.0580(10) 0.035(2) Uani 1 1 d . . . . .
C29 C 0.3244(12) 0.4766(12) -0.0429(12) 0.048(3) Uani 1 1 d . . . . .
H29 H 0.385165 0.543897 -0.042774 0.057 Uiso 1 1 calc R U . . .
C30 C 0.2524(16) 0.3886(14) -0.1472(12) 0.058(4) Uani 1 1 d . . . . .
H30 H 0.270878 0.395174 -0.213977 0.069 Uiso 1 1 calc R U . . .
C31 C 0.1699(11) 0.3082(14) -0.1468(11) 0.050(3) Uani 1 1 d . . . . .
C32 C 0.1410(13) 0.2830(13) -0.0448(12) 0.053(4) Uani 1 1 d . . . . .
H32 H 0.079304 0.213805 -0.051103 0.064 Uiso 1 1 calc R U . . .
C34 C 0.0956(18) 0.2056(15) -0.2542(13) 0.068(4) Uani 1 1 d . . . . .
O1 O 0.2336(8) 0.1065(7) 0.1559(10) 0.060(3) Uani 1 1 d . . . . .
O2 O 0.3398(7) 0.2798(6) 0.2701(7) 0.0366(17) Uani 1 1 d . . . . .
F1 F -0.0163(13) 0.1341(10) -0.2643(10) 0.116(4) Uani 1 1 d . . . . .
F2 F 0.0638(16) 0.2442(10) -0.3557(9) 0.139(6) Uani 1 1 d . . . . .
F3 F 0.1593(15) 0.1338(13) -0.2570(14) 0.153(6) Uani 1 1 d . . . . .
B3 B 0.4758(16) 0.0953(13) 0.1386(15) 0.049(3) Uani 1 1 d . . . . .
H3 H 0.394744 0.057871 0.049713 0.059 Uiso 1 1 calc R U . . .
B4 B 0.5552(17) 0.2462(14) 0.1842(19) 0.064(5) Uani 1 1 d . . . . .
H4 H 0.527297 0.308291 0.122915 0.077 Uiso 1 1 calc R U . . .
B5 B 0.6021(14) 0.2781(13) 0.3410(19) 0.065(5) Uani 1 1 d . . . . .
H5 H 0.604592 0.359608 0.381852 0.078 Uiso 1 1 calc R U . . .
B6 B 0.5524(15) 0.1478(15) 0.3913(14) 0.054(4) Uani 1 1 d . . . . .
H6 H 0.520888 0.144477 0.464246 0.065 Uiso 1 1 calc R U . . .
B7 B 0.5937(17) 0.0296(16) 0.2147(18) 0.063(5) Uani 1 1 d . . . . .
H7 H 0.592203 -0.051169 0.173217 0.076 Uiso 1 1 calc R U . . .
B8 B 0.637(2) 0.1549(18) 0.162(2) 0.078(6) Uani 1 1 d . . . . .
H8 H 0.663425 0.157107 0.085430 0.094 Uiso 1 1 calc R U . . .
B9 B 0.7176(19) 0.2687(17) 0.287(3) 0.094(8) Uani 1 1 d . . . . .
H9 H 0.796806 0.344896 0.292879 0.113 Uiso 1 1 calc R U . . .
B10 B 0.7165(17) 0.207(2) 0.416(2) 0.090(7) Uani 1 1 d . . . . .
H10 H 0.795273 0.242025 0.506505 0.108 Uiso 1 1 calc R U . . .
B11 B 0.6367(17) 0.0541(17) 0.3707(18) 0.069(5) Uani 1 1 d . . . . .
H11 H 0.660458 -0.009997 0.430593 0.082 Uiso 1 1 calc R U . . .
B12 B 0.7385(18) 0.1323(19) 0.306(2) 0.086(7) Uani 1 1 d . . . . .
H12 H 0.832739 0.120098 0.325165 0.103 Uiso 1 1 calc R U . . .
C33 C 0.1958(7) 0.3506(6) 0.0512(7) 0.0104(15) Uani 1 1 d . U . . .

loop_
_atom_site_aniso_label
_atom_site_aniso_U_11
_atom_site_aniso_U_22
_atom_site_aniso_U_33
_atom_site_aniso_U_23
_atom_site_aniso_U_13
_atom_site_aniso_U_12
Ir1 0.0248(2) 0.0236(2) 0.0368(2) 0.00606(15) 0.01610(17) 0.00823(15)
N1 0.031(5) 0.032(5) 0.053(6) 0.003(4) 0.021(4) 0.015(4)
C1 0.029(5) 0.029(5) 0.047(6) 0.004(5) 0.019(5) 0.011(4)
C2 0.062(8) 0.028(6) 0.047(7) 0.008(5) 0.026(6) 0.020(5)
C11 0.038(7) 0.046(8) 0.092(11) 0.010(7) 0.013(7) 0.011(6)
C12 0.034(6) 0.034(6) 0.043(6) 0.009(5) 0.018(5) 0.013(5)
C13 0.023(5) 0.036(5) 0.047(6) 0.011(4) 0.017(5) 0.008(4)
C14 0.025(5) 0.037(5) 0.052(5) 0.011(4) 0.021(4) 0.011(4)
C15 0.036(6) 0.038(5) 0.052(5) 0.011(4) 0.029(5) 0.015(4)
C16 0.059(7) 0.037(6) 0.050(4) 0.013(4) 0.041(5) 0.008(5)
C17 0.033(6) 0.035(6) 0.043(6) 0.015(5) 0.023(5) 0.006(5)
C18 0.036(6) 0.035(6) 0.058(8) 0.002(5) 0.021(6) 0.000(5)
C19 0.038(7) 0.068(9) 0.056(8) 0.023(7) 0.018(6) 0.024(6)
C20 0.066(9) 0.042(7) 0.087(11) 0.012(7) 0.043(8) 0.030(7)
C21 0.054(8) 0.076(10) 0.048(5) 0.013(6) 0.033(6) -0.007(7)
C22 0.042(7) 0.043(7) 0.054(7) 0.021(6) 0.019(6) 0.015(5)
C23 0.043(7) 0.043(7) 0.055(8) -0.012(6) 0.020(6) 0.006(5)
C24 0.040(7) 0.040(7) 0.075(9) -0.012(6) 0.023(7) 0.003(6)
C25 0.039(7) 0.035(7) 0.091(11) 0.000(7) 0.026(7) -0.002(5)
C26 0.037(6) 0.041(7) 0.078(10) 0.012(7) 0.029(7) 0.006(5)
C27 0.029(5) 0.030(5) 0.053(7) 0.010(5) 0.021(5) 0.012(4)
C28 0.029(5) 0.039(6) 0.051(7) 0.020(5) 0.023(5) 0.018(5)
C29 0.040(6) 0.058(8) 0.058(8) 0.028(7) 0.030(6) 0.018(6)
C30 0.086(11) 0.088(11) 0.051(8) 0.043(8) 0.048(8) 0.072(10)
C31 0.026(6) 0.092(11) 0.041(7) -0.007(7) 0.017(5) 0.029(7)
C32 0.061(8) 0.088(10) 0.055(8) 0.062(8) 0.046(7) 0.054(8)
C34 0.089(12) 0.076(11) 0.044(8) 0.008(7) 0.035(8) 0.022(9)
O1 0.032(4) 0.038(5) 0.090(7) -0.013(5) 0.010(5) 0.008(4)
O2 0.031(4) 0.034(4) 0.047(4) 0.003(3) 0.016(3) 0.014(3)
F1 0.134(10) 0.101(8) 0.076(7) -0.027(6) 0.050(7) -0.022(8)
F2 0.225(16) 0.083(8) 0.054(6) 0.010(5) 0.050(8) -0.014(9)
F3 0.161(13) 0.135(11) 0.160(13) -0.055(10) 0.043(10) 0.085(10)
B3 0.060(9) 0.053(9) 0.055(9) 0.015(7) 0.037(8) 0.028(7)
B4 0.065(10) 0.050(9) 0.107(14) 0.030(9) 0.064(11) 0.020(8)
B5 0.028(7) 0.040(8) 0.109(14) -0.025(9) 0.018(8) 0.003(6)
B6 0.049(8) 0.071(11) 0.041(8) -0.004(7) 0.008(7) 0.034(8)
B7 0.057(10) 0.065(11) 0.089(13) 0.002(9) 0.049(10) 0.026(8)
B8 0.079(13) 0.080(13) 0.119(17) 0.027(12) 0.080(13) 0.032(11)
B9 0.050(10) 0.057(11) 0.19(3) 0.015(14) 0.069(14) 0.007(9)
B10 0.032(9) 0.108(17) 0.101(16) -0.024(13) 0.000(9) 0.026(10)
B11 0.059(10) 0.075(12) 0.076(12) 0.015(10) 0.015(9) 0.049(10)
B12 0.042(9) 0.082(14) 0.14(2) 0.008(13) 0.042(12) 0.031(9)
C33 0.0104(17) 0.0088(17) 0.0124(17) 0.0028(10) 0.0045(11) 0.0043(10)

loop_
_atom_type_symbol
_atom_type_description
_atom_type_scat_dispersion_real
_atom_type_scat_dispersion_imag
_atom_type_scat_source
C C 0.0033 0.0016 'International Tables Vol C Tables 4.2.6.8 and 6.1.1.4'
H H 0.0000 0.0000 'International Tables Vol C Tables 4.2.6.8 and 6.1.1.4'
B B 0.0013 0.0007 'International Tables Vol C Tables 4.2.6.8 and 6.1.1.4'
N N 0.0061 0.0033 'International Tables Vol C Tables 4.2.6.8 and 6.1.1.4'
O O 0.0106 0.0060 'International Tables Vol C Tables 4.2.6.8 and 6.1.1.4'
Ir Ir -1.4442 7.9887 'International Tables Vol C Tables 4.2.6.8 and 6.1.1.4'
F F 0.0171 0.0103 'International Tables Vol C Tables 4.2.6.8 and 6.1.1.4'

loop_
_geom_angle_atom_site_label_1
_geom_angle_atom_site_label_2
_geom_angle_atom_site_label_3
_geom_angle
_geom_angle_site_symmetry_1
_geom_angle_site_symmetry_3
_geom_angle_publ_flag
C33 Ir1 N1 80.9(3) . . ?
C33 Ir1 O2 85.3(3) . . ?
N1 Ir1 O2 79.8(3) . . ?
C33 Ir1 C15 121.7(4) . . ?
N1 Ir1 C15 101.4(4) . . ?
O2 Ir1 C15 152.9(4) . . ?
C33 Ir1 C14 96.4(4) . . ?
N1 Ir1 C14 130.1(4) . . ?
O2 Ir1 C14 150.1(4) . . ?
C15 Ir1 C14 39.0(4) . . ?
C33 Ir1 C13 105.6(4) . . ?
N1 Ir1 C13 166.7(4) . . ?
O2 Ir1 C13 111.9(3) . . ?
C15 Ir1 C13 65.3(4) . . ?
C14 Ir1 C13 38.8(4) . . ?
C33 Ir1 C17 141.5(4) . . ?
N1 Ir1 C17 137.4(4) . . ?
O2 Ir1 C17 97.1(4) . . ?
C15 Ir1 C17 63.6(4) . . ?
C14 Ir1 C17 63.5(4) . . ?
C13 Ir1 C17 38.1(4) . . ?
C33 Ir1 C16 160.4(4) . . ?
N1 Ir1 C16 105.7(4) . . ?
O2 Ir1 C16 113.8(4) . . ?
C15 Ir1 C16 39.5(4) . . ?
C14 Ir1 C16 65.1(5) . . ?
C13 Ir1 C16 64.4(4) . . ?
C17 Ir1 C16 36.8(4) . . ?
C27 N1 C23 119.2(10) . . ?
C27 N1 Ir1 117.2(7) . . ?
C23 N1 Ir1 123.5(8) . . ?
C12 C1 C2 120.0(9) . . ?
C12 C1 B6 118.9(10) . . ?
C2 C1 B6 61.7(8) . . ?
C12 C1 B4 119.0(10) . . ?
C2 C1 B4 109.9(9) . . ?
B6 C1 B4 114.3(11) . . ?
C12 C1 B5 120.6(9) . . ?
C2 C1 B5 111.0(9) . . ?
B6 C1 B5 62.4(10) . . ?
B4 C1 B5 63.2(11) . . ?
C12 C1 B3 115.4(10) . . ?
C2 C1 B3 59.9(7) . . ?
B6 C1 B3 113.8(9) . . ?
B4 C1 B3 63.0(9) . . ?
B5 C1 B3 115.3(10) . . ?
C11 C2 C1 118.3(10) . . ?
C11 C2 B11 120.0(11) . . ?
C1 C2 B11 111.5(10) . . ?
C11 C2 B7 122.0(11) . . ?
C1 C2 B7 109.9(10) . . ?
B11 C2 B7 63.2(11) . . ?
C11 C2 B3 116.0(11) . . ?
C1 C2 B3 61.6(7) . . ?
B11 C2 B3 115.9(12) . . ?
B7 C2 B3 62.2(9) . . ?
C11 C2 B6 117.2(12) . . ?
C1 C2 B6 59.5(7) . . ?
B11 C2 B6 63.9(9) . . ?
B7 C2 B6 114.0(11) . . ?
B3 C2 B6 113.4(10) . . ?
O1 C12 O2 129.4(10) . . ?
O1 C12 C1 119.3(10) . . ?
O2 C12 C1 111.2(9) . . ?
C17 C13 C14 107.0(10) . . ?
C17 C13 C18 125.5(10) . . ?
C14 C13 C18 126.4(10) . . ?
C17 C13 Ir1 73.4(6) . . ?
C14 C13 Ir1 70.3(6) . . ?
C18 C13 Ir1 130.7(8) . . ?
C13 C14 C15 108.3(10) . . ?
C13 C14 C19 125.4(11) . . ?
C15 C14 C19 126.3(11) . . ?
C13 C14 Ir1 70.8(6) . . ?
C15 C14 Ir1 70.5(6) . . ?
C19 C14 Ir1 126.7(8) . . ?
C14 C15 C16 108.0(10) . . ?
C14 C15 C20 126.8(11) . . ?
C16 C15 C20 124.8(11) . . ?
C14 C15 Ir1 70.5(6) . . ?
C16 C15 Ir1 73.7(6) . . ?
C20 C15 Ir1 127.0(8) . . ?
C17 C16 C21 129.1(12) . . ?
C17 C16 C15 105.2(10) . . ?
C21 C16 C15 124.9(12) . . ?
C17 C16 Ir1 70.7(6) . . ?
C21 C16 Ir1 133.8(9) . . ?
C15 C16 Ir1 66.8(6) . . ?
C16 C17 C13 111.3(10) . . ?
C16 C17 C22 123.3(11) . . ?
C13 C17 C22 125.4(10) . . ?
C16 C17 Ir1 72.5(6) . . ?
C13 C17 Ir1 68.5(6) . . ?
C22 C17 Ir1 124.7(8) . . ?
N1 C23 C24 121.3(13) . . ?
C25 C24 C23 119.6(13) . . ?
C24 C25 C26 120.2(12) . . ?
C25 C26 C27 119.2(13) . . ?
N1 C27 C26 120.5(11) . . ?
N1 C27 C28 113.6(9) . . ?
C26 C27 C28 125.8(11) . . ?
C29 C28 C27 122.8(10) . . ?
C29 C28 C33 119.5(11) . . ?
C27 C28 C33 117.7(9) . . ?
C28 C29 C30 117.2(11) . . ?
C31 C30 C29 119.3(12) . . ?
C30 C31 C32 125.3(14) . . ?
C30 C31 C34 121.2(13) . . ?
C32 C31 C34 112.7(13) . . ?
C33 C32 C31 122.3(13) . . ?
F2 C34 F3 106.8(15) . . ?
F2 C34 F1 102.9(15) . . ?
F3 C34 F1 101.7(16) . . ?
F2 C34 C31 110.2(14) . . ?
F3 C34 C31 116.1(14) . . ?
F1 C34 C31 117.8(12) . . ?
C12 O2 Ir1 121.5(7) . . ?
C2 B3 C1 58.5(7) . . ?
C2 B3 B8 104.2(12) . . ?
C1 B3 B8 104.2(12) . . ?
C2 B3 B7 58.8(8) . . ?
C1 B3 B7 104.9(11) . . ?
B8 B3 B7 58.3(10) . . ?
C2 B3 B4 104.5(11) . . ?
C1 B3 B4 57.6(8) . . ?
B8 B3 B4 59.9(10) . . ?
B7 B3 B4 106.0(12) . . ?
C1 B4 B9 105.3(14) . . ?
C1 B4 B8 105.0(11) . . ?
B9 B4 B8 61.2(12) . . ?
C1 B4 B5 58.6(8) . . ?
B9 B4 B5 60.5(12) . . ?
B8 B4 B5 109.1(14) . . ?
C1 B4 B3 59.4(8) . . ?
B9 B4 B3 108.5(12) . . ?
B8 B4 B3 59.0(10) . . ?
B5 B4 B3 108.6(11) . . ?
C1 B5 B6 58.5(8) . . ?
C1 B5 B10 104.6(11) . . ?
B6 B5 B10 60.3(11) . . ?
C1 B5 B4 58.3(8) . . ?
B6 B5 B4 107.1(11) . . ?
B10 B5 B4 107.0(13) . . ?
C1 B5 B9 104.2(12) . . ?
B6 B5 B9 107.9(12) . . ?
B10 B5 B9 59.8(12) . . ?
B4 B5 B9 59.4(12) . . ?
C1 B6 C2 58.8(7) . . ?
C1 B6 B5 59.1(9) . . ?
C2 B6 B5 106.1(11) . . ?
C1 B6 B10 105.1(13) . . ?
C2 B6 B10 103.8(12) . . ?
B5 B6 B10 60.3(11) . . ?
C1 B6 B11 105.1(11) . . ?
C2 B6 B11 56.7(9) . . ?
B5 B6 B11 109.2(13) . . ?
B10 B6 B11 60.7(11) . . ?
C2 B7 B8 106.2(11) . . ?
C2 B7 B12 105.4(12) . . ?
B8 B7 B12 62.0(13) . . ?
C2 B7 B3 58.9(8) . . ?
B8 B7 B3 60.7(10) . . ?
B12 B7 B3 110.1(13) . . ?
C2 B7 B11 57.8(9) . . ?
B8 B7 B11 111.3(15) . . ?
B12 B7 B11 61.4(12) . . ?
B3 B7 B11 108.6(11) . . ?
B7 B8 B3 61.0(10) . . ?
B7 B8 B4 109.1(11) . . ?
B3 B8 B4 61.1(9) . . ?
B7 B8 B12 59.5(12) . . ?
B3 B8 B12 108.4(13) . . ?
B4 B8 B12 107.1(15) . . ?
B7 B8 B9 107.8(16) . . ?
B3 B8 B9 108.7(12) . . ?
B4 B8 B9 59.3(11) . . ?
B12 B8 B9 59.5(13) . . ?
B4 B9 B12 107.2(14) . . ?
B4 B9 B10 107.7(12) . . ?
B12 B9 B10 60.0(13) . . ?
B4 B9 B5 60.2(10) . . ?
B12 B9 B5 107.8(14) . . ?
B10 B9 B5 59.8(12) . . ?
B4 B9 B8 59.5(12) . . ?
B12 B9 B8 59.5(13) . . ?
B10 B9 B8 107.3(14) . . ?
B5 B9 B8 107.6(12) . . ?
B12 B10 B9 59.9(13) . . ?
B12 B10 B6 107.7(13) . . ?
B9 B10 B6 107.5(13) . . ?
B12 B10 B5 108.1(16) . . ?
B9 B10 B5 60.3(12) . . ?
B6 B10 B5 59.4(9) . . ?
B12 B10 B11 59.9(12) . . ?
B9 B10 B11 108.1(15) . . ?
B6 B10 B11 60.5(10) . . ?
B5 B10 B11 108.3(12) . . ?
C2 B11 B7 59.0(9) . . ?
C2 B11 B12 103.7(13) . . ?
B7 B11 B12 58.1(12) . . ?
C2 B11 B6 59.4(8) . . ?
B7 B11 B6 107.1(11) . . ?
B12 B11 B6 105.8(13) . . ?
C2 B11 B10 104.4(11) . . ?
B7 B11 B10 105.5(15) . . ?
B12 B11 B10 59.1(12) . . ?
B6 B11 B10 58.9(10) . . ?
B7 B12 B8 58.5(12) . . ?
B7 B12 B9 108.2(14) . . ?
B8 B12 B9 61.0(14) . . ?
B7 B12 B10 109.0(13) . . ?
B8 B12 B10 108.7(13) . . ?
B9 B12 B10 60.1(14) . . ?
B7 B12 B11 60.5(11) . . ?
B8 B12 B11 107.7(12) . . ?
B9 B12 B11 109.3(13) . . ?
B10 B12 B11 61.0(13) . . ?
C32 C33 C28 116.1(9) . . ?
C32 C33 Ir1 133.4(7) . . ?
C28 C33 Ir1 110.4(6) . . ?

loop_
_geom_bond_atom_site_label_1
_geom_bond_atom_site_label_2
_geom_bond_distance
_geom_bond_site_symmetry_2
_geom_bond_publ_flag
Ir1 C33 2.070(8) . ?
Ir1 N1 2.092(9) . ?
Ir1 O2 2.119(7) . ?
Ir1 C15 2.154(10) . ?
Ir1 C14 2.155(10) . ?
Ir1 C13 2.161(10) . ?
Ir1 C17 2.226(10) . ?
Ir1 C16 2.249(11) . ?
N1 C27 1.347(14) . ?
N1 C23 1.360(15) . ?
C1 C12 1.543(14) . ?
C1 C2 1.674(14) . ?
C1 B6 1.687(18) . ?
C1 B4 1.691(18) . ?
C1 B5 1.697(17) . ?
C1 B3 1.726(18) . ?
C2 C11 1.538(17) . ?
C2 B11 1.67(2) . ?
C2 B7 1.696(19) . ?
C2 B3 1.698(18) . ?
C2 B6 1.724(19) . ?
C12 O1 1.209(13) . ?
C12 O2 1.273(13) . ?
C13 C17 1.434(16) . ?
C13 C14 1.435(15) . ?
C13 C18 1.489(15) . ?
C14 C15 1.438(16) . ?
C14 C19 1.507(16) . ?
C15 C16 1.490(17) . ?
C15 C20 1.492(16) . ?
C16 C17 1.414(16) . ?
C16 C21 1.454(18) . ?
C17 C22 1.509(15) . ?
C23 C24 1.382(17) . ?
C24 C25 1.36(2) . ?
C25 C26 1.37(2) . ?
C26 C27 1.410(15) . ?
C27 C28 1.467(16) . ?
C28 C29 1.400(16) . ?
C28 C33 1.487(12) . ?
C29 C30 1.44(2) . ?
C30 C31 1.18(2) . ?
C31 C32 1.444(16) . ?
C31 C34 1.57(2) . ?
C32 C33 1.242(17) . ?
C34 F2 1.286(18) . ?
C34 F3 1.32(2) . ?
C34 F1 1.326(19) . ?
B3 B8 1.75(2) . ?
B3 B7 1.75(2) . ?
B3 B4 1.78(2) . ?
B4 B9 1.76(3) . ?
B4 B8 1.76(2) . ?
B4 B5 1.77(3) . ?
B5 B6 1.75(3) . ?
B5 B10 1.77(3) . ?
B5 B9 1.78(3) . ?
B6 B10 1.77(3) . ?
B6 B11 1.80(2) . ?
B7 B8 1.70(3) . ?
B7 B12 1.72(3) . ?
B7 B11 1.77(3) . ?
B8 B12 1.76(3) . ?
B8 B9 1.79(3) . ?
B9 B12 1.77(3) . ?
B9 B10 1.77(4) . ?
B10 B12 1.77(3) . ?
B10 B11 1.80(3) . ?
B11 B12 1.78(3) . ?
